data_7249082
loop_
_publ_author_name
'Odubo, Favour E.'
'Muthuramesh, Snehashree'
'Zeller, Matthias'
'Rosokha, Sergiy V.'

_publ_section_title
;
 Anion-&#x3c0; interaction with alkenes: persistent complexes <i>vs.</i>
 irreversible reactions of anions with tetracyanoethylene.
;
_journal_issue 31
_journal_name_full 'Physical chemistry chemical physics : PCCP'
_journal_page_first 21030
_journal_page_last 21039
_journal_paper_doi 10.1039/d4cp02573c
_journal_volume 26
_journal_year 2024
_chemical_formula_moiety 'C16 H36 N, C8 N5'
_chemical_formula_sum 'C24 H36 N6'
_chemical_formula_weight 408.59
_space_group_crystal_system monoclinic
_space_group_IT_number 15
_space_group_name_Hall '-C 2yc'
_space_group_name_H-M_alt 'C 1 2/c 1'
_atom_sites_solution_hydrogens geom
_atom_sites_solution_primary dual
_atom_sites_solution_secondary difmap
_audit_creation_method SHELXL-2019/3
_audit_update_record
;
2024-05-05 deposited with the CCDC.	2024-07-22 downloaded from the CCDC.
;
_cell_angle_alpha 90
_cell_angle_beta 108.2977(15)
_cell_angle_gamma 90
_cell_formula_units_Z 8
_cell_length_a 22.2957(9)
_cell_length_b 10.8914(4)
_cell_length_c 21.7156(9)
_cell_measurement_reflns_used 9933
_cell_measurement_temperature 150(2)
_cell_measurement_theta_max 30.5025
_cell_measurement_theta_min 3.0861
_cell_volume 5006.6(3)
_computing_cell_refinement 'SAINT V8.40B (Bruker, 2020)'
_computing_data_collection 'Apex4 v2022.10-0 (Bruker, 2022)'
_computing_data_reduction 'SAINT V8.40B (Bruker, 2020)'
_computing_structure_refinement
;  
SHELXL-2019/2 (Sheldrick, 2015a, 2019), 
SHELXLE Rev1541 (H\"ubschle et al., 2011)
;
_computing_structure_solution 'SHELXT (Sheldrick, 2015b)'
_diffrn_ambient_temperature 150(2)
_diffrn_detector_area_resol_mean 7.4074
_diffrn_detector_type 'PhotonII charge-integrating pixel array (CPAD)'
_diffrn_measured_fraction_theta_full 0.996
_diffrn_measured_fraction_theta_max 0.997
_diffrn_measurement_device 'three circle diffractometer'
_diffrn_measurement_device_type 'Bruker AXS D8 Quest'
_diffrn_measurement_method 'omega and phi scans'
_diffrn_radiation_monochromator 'Triumph curved graphite crystal'
_diffrn_radiation_type MoK\a
_diffrn_radiation_wavelength 0.71073
_diffrn_reflns_av_R_equivalents 0.0335
_diffrn_reflns_av_unetI/netI 0.0188
_diffrn_reflns_Laue_measured_fraction_full 0.996
_diffrn_reflns_Laue_measured_fraction_max 0.997
_diffrn_reflns_limit_h_max 31
_diffrn_reflns_limit_h_min -31
_diffrn_reflns_limit_k_max 15
_diffrn_reflns_limit_k_min -15
_diffrn_reflns_limit_l_max 31
_diffrn_reflns_limit_l_min -31
_diffrn_reflns_number 66277
_diffrn_reflns_point_group_measured_fraction_full 0.996
_diffrn_reflns_point_group_measured_fraction_max 0.997
_diffrn_reflns_theta_full 25.242
_diffrn_reflns_theta_max 30.547
_diffrn_reflns_theta_min 2.449
_diffrn_source 'fine focus sealed tube X-ray source'
_diffrn_source_current '30 mA'
_diffrn_source_voltage '50 kV'
_exptl_absorpt_coefficient_mu 0.066
_exptl_absorpt_correction_T_max 0.7461
_exptl_absorpt_correction_T_min 0.6537
_exptl_absorpt_correction_type multi-scan
_exptl_absorpt_process_details
;
 SADABS 2016/2: Krause, L., Herbst-Irmer, R., Sheldrick G.M. & Stalke D.,
 J. Appl. Cryst. 48 (2015) 3-10
;
_exptl_crystal_colour red
_exptl_crystal_density_diffrn 1.084
_exptl_crystal_description plate
_exptl_crystal_F_000 1776
_exptl_crystal_size_max 0.350
_exptl_crystal_size_mid 0.220
_exptl_crystal_size_min 0.080
_refine_diff_density_max 0.252
_refine_diff_density_min -0.164
_refine_diff_density_rms 0.027
_refine_ls_extinction_method none
_refine_ls_goodness_of_fit_ref 1.038
_refine_ls_hydrogen_treatment constr
_refine_ls_matrix_type full
_refine_ls_number_parameters 469
_refine_ls_number_reflns 7658
_refine_ls_number_restraints 655
_refine_ls_restrained_S_all 1.021
_refine_ls_R_factor_all 0.0479
_refine_ls_R_factor_gt 0.0364
_refine_ls_shift/su_max 0.001
_refine_ls_shift/su_mean 0.000
_refine_ls_structure_factor_coef Fsqd
_refine_ls_weighting_details 'w=1/[\s^2^(Fo^2^)+(0.0511P)^2^+1.1130P] where P=(Fo^2^+2Fc^2^)/3'
_refine_ls_weighting_scheme calc
_refine_ls_wR_factor_gt 0.0963
_refine_ls_wR_factor_ref 0.1058
_reflns_Friedel_coverage 0.000
_reflns_number_gt 6237
_reflns_number_total 7658
_reflns_threshold_expression 'I > 2\s(I)'
_cod_data_source_file d4cp02573c2.cif
_cod_data_source_block RS225_0m
_cod_depositor_comments 'Adding full bibliography for 7249077--7249082.cif.'
_cod_original_sg_symbol_H-M 'C 2/c'
_cod_database_code 7249082
_shelx_shelxl_version_number 2019/3
_shelx_space_group_comment
;
The symmetry employed for this shelxl refinement is uniquely defined
by the following loop, which should always be used as a source of
symmetry information in preference to the above space-group names.
They are only intended as comments.
;
_shelx_estimated_absorpt_t_min 0.977
_shelx_estimated_absorpt_t_max 0.995

loop_
_space_group_symop_operation_xyz
'x, y, z'
'-x, y, -z+1/2'
'x+1/2, y+1/2, z'
'-x+1/2, y+1/2, -z+1/2'
'-x, -y, -z'
'x, -y, z-1/2'
'-x+1/2, -y+1/2, -z'
'x+1/2, -y+1/2, z-1/2'

loop_
_atom_site_label
_atom_site_type_symbol
_atom_site_fract_x
_atom_site_fract_y
_atom_site_fract_z
_atom_site_U_iso_or_equiv
_atom_site_adp_type
_atom_site_occupancy
_atom_site_site_symmetry_order
_atom_site_calc_flag
_atom_site_refinement_flags_posn
_atom_site_refinement_flags_adp
_atom_site_refinement_flags_occupancy
_atom_site_disorder_assembly
_atom_site_disorder_group
C1 C 0.65456(19) 0.2586(4) 0.71296(15) 0.0281(5) Uani 0.665(2) 1 d D U P A 1
C2 C 0.68478(6) 0.17511(11) 0.68275(7) 0.0279(3) Uani 0.665(2) 1 d D U P A 1
C3 C 0.67184(5) 0.14922(10) 0.61668(5) 0.0306(3) Uani 0.665(2) 1 d D U P A 1
C4 C 0.6733(3) 0.2647(6) 0.7815(2) 0.0336(6) Uani 0.665(2) 1 d D U P A 1
C5 C 0.6038(3) 0.3365(7) 0.6784(3) 0.0372(11) Uani 0.665(2) 1 d D U P A 1
C6 C 0.73632(9) 0.10660(17) 0.72666(10) 0.0350(4) Uani 0.665(2) 1 d D U P A 1
C7 C 0.70822(8) 0.06222(15) 0.59501(8) 0.0366(3) Uani 0.665(2) 1 d D U P A 1
C8 C 0.62278(13) 0.2062(3) 0.56670(12) 0.0338(5) Uani 0.665(2) 1 d D U P A 1
N1 N 0.6858(2) 0.2702(4) 0.83670(19) 0.0462(5) Uani 0.665(2) 1 d D U P A 1
N2 N 0.5661(3) 0.4093(5) 0.6480(3) 0.0479(8) Uani 0.665(2) 1 d D U P A 1
N3 N 0.77702(17) 0.0538(4) 0.76175(13) 0.0519(6) Uani 0.665(2) 1 d D U P A 1
N4 N 0.7329(4) -0.0160(7) 0.5751(3) 0.0461(10) Uani 0.665(2) 1 d D U P A 1
N5 N 0.58407(9) 0.24782(19) 0.52335(11) 0.0477(4) Uani 0.665(2) 1 d D U P A 1
C1B C 0.6484(4) 0.2590(9) 0.6980(3) 0.0315(11) Uani 0.335(2) 1 d D U P A 2
C2B C 0.66843(12) 0.1868(2) 0.65559(14) 0.0296(5) Uani 0.335(2) 1 d D U P A 2
C3B C 0.71611(9) 0.1002(2) 0.66911(10) 0.0298(5) Uani 0.335(2) 1 d D U P A 2
C4B C 0.6028(6) 0.3482(14) 0.6706(7) 0.0332(14) Uani 0.335(2) 1 d D U P A 2
C5B C 0.6715(7) 0.2581(13) 0.7662(4) 0.0386(16) Uani 0.335(2) 1 d D U P A 2
C6B C 0.6344(3) 0.2048(7) 0.5881(2) 0.0337(9) Uani 0.335(2) 1 d D U P A 2
C7B C 0.72690(15) 0.0348(3) 0.61657(16) 0.0349(6) Uani 0.335(2) 1 d D U P A 2
C8B C 0.7546(2) 0.0715(4) 0.7317(2) 0.0366(8) Uani 0.335(2) 1 d D U P A 2
N1B N 0.5574(5) 0.3993(11) 0.6549(6) 0.060(2) Uani 0.335(2) 1 d D U P A 2
N2B N 0.6918(5) 0.2537(8) 0.8232(4) 0.0553(14) Uani 0.335(2) 1 d D U P A 2
N3B N 0.60586(19) 0.2188(4) 0.5353(3) 0.0497(9) Uani 0.335(2) 1 d D U P A 2
N4B N 0.7406(7) 0.0003(14) 0.5732(7) 0.047(2) Uani 0.335(2) 1 d D U P A 2
N5B N 0.7873(4) 0.0457(9) 0.7830(2) 0.0500(10) Uani 0.335(2) 1 d D U P A 2
N6 N 0.37944(3) 0.33993(5) 0.49072(3) 0.02698(12) Uani 1 1 d D . . . .
C9 C 0.41834(3) 0.44011(7) 0.53415(3) 0.02881(13) Uani 1 1 d D . . . .
H9A H 0.463578 0.417956 0.545556 0.035 Uiso 1 1 calc R U . . .
H9B H 0.412135 0.517682 0.509167 0.035 Uiso 1 1 calc R U . . .
C10 C 0.40267(3) 0.46268(7) 0.59636(3) 0.03362(15) Uani 1 1 d D . . . .
H10A H 0.419816 0.394987 0.627309 0.040 Uiso 1 1 calc R U . . .
H10B H 0.356246 0.464444 0.586881 0.040 Uiso 1 1 calc R U . . .
C11 C 0.43089(4) 0.58440(7) 0.62661(4) 0.03605(16) Uani 1 1 d D . . . .
H11A H 0.477028 0.583612 0.634042 0.043 Uiso 1 1 calc R U . . .
H11B H 0.412429 0.652033 0.596087 0.043 Uiso 1 1 calc R U . . .
C12 C 0.41855(5) 0.60789(10) 0.69046(4) 0.0482(2) Uani 1 1 d D . . . .
H12A H 0.372894 0.610926 0.683080 0.072 Uiso 1 1 calc R U . . .
H12B H 0.437602 0.686346 0.708560 0.072 Uiso 1 1 calc R U . . .
H12C H 0.437171 0.541555 0.720959 0.072 Uiso 1 1 calc R U . . .
C13 C 0.30940(3) 0.37264(7) 0.46815(3) 0.02954(14) Uani 1 1 d D . . . .
H13A H 0.286992 0.313979 0.433806 0.035 Uiso 1 1 calc R U . . .
H13B H 0.292826 0.361131 0.505046 0.035 Uiso 1 1 calc R U . . .
C14 C 0.29343(3) 0.50208(7) 0.44214(4) 0.03421(15) Uani 1 1 d . . . . .
H14A H 0.312984 0.518232 0.407836 0.041 Uiso 1 1 calc R U . . .
H14B H 0.310538 0.562223 0.477496 0.041 Uiso 1 1 calc R U . . .
C15 C 0.22179(3) 0.51666(7) 0.41440(4) 0.03625(16) Uani 1 1 d . . . . .
H15A H 0.206278 0.468756 0.373724 0.043 Uiso 1 1 calc R U . . .
H15B H 0.202005 0.482384 0.445584 0.043 Uiso 1 1 calc R U . . .
C16 C 0.20154(5) 0.64902(9) 0.40055(5) 0.0526(2) Uani 1 1 d . . . . .
H16A H 0.218924 0.682088 0.367760 0.079 Uiso 1 1 calc R U . . .
H16B H 0.217256 0.697231 0.440507 0.079 Uiso 1 1 calc R U . . .
H16C H 0.155320 0.653501 0.384421 0.079 Uiso 1 1 calc R U . . .
C17 C 0.4034(2) 0.3287(4) 0.4318(2) 0.0312(7) Uani 0.727(10) 1 d D U P B 1
H17A H 0.395248 0.407661 0.408056 0.037 Uiso 0.727(10) 1 calc R U P B 1
H17B H 0.449725 0.317001 0.448054 0.037 Uiso 0.727(10) 1 calc R U P B 1
C18 C 0.37543(19) 0.2272(4) 0.3841(2) 0.0371(7) Uani 0.727(10) 1 d D U P B 1
H18A H 0.330254 0.244197 0.361374 0.044 Uiso 0.727(10) 1 calc R U P B 1
H18B H 0.378526 0.148005 0.407269 0.044 Uiso 0.727(10) 1 calc R U P B 1
C19 C 0.41176(14) 0.2194(3) 0.33469(15) 0.0330(4) Uani 0.727(10) 1 d D U P B 1
H19A H 0.407541 0.298277 0.311007 0.040 Uiso 0.727(10) 1 calc R U P B 1
H19B H 0.457155 0.206038 0.357967 0.040 Uiso 0.727(10) 1 calc R U P B 1
C20 C 0.38732(16) 0.1159(2) 0.28645(14) 0.0425(5) Uani 0.727(10) 1 d D U P B 1
H20A H 0.341854 0.126443 0.265101 0.064 Uiso 0.727(10) 1 calc R U P B 1
H20B H 0.395042 0.037054 0.309317 0.064 Uiso 0.727(10) 1 calc R U P B 1
H20C H 0.409284 0.117486 0.253817 0.064 Uiso 0.727(10) 1 calc R U P B 1
C17B C 0.4071(6) 0.3279(7) 0.4374(5) 0.0272(16) Uani 0.273(10) 1 d D U P B 2
H17C H 0.453387 0.317088 0.456300 0.033 Uiso 0.273(10) 1 calc R U P B 2
H17D H 0.399591 0.404898 0.411933 0.033 Uiso 0.273(10) 1 calc R U P B 2
C18B C 0.3799(4) 0.2188(9) 0.3910(5) 0.0256(12) Uani 0.273(10) 1 d D U P B 2
H18C H 0.333568 0.213939 0.381932 0.031 Uiso 0.273(10) 1 calc R U P B 2
H18D H 0.398826 0.140743 0.411436 0.031 Uiso 0.273(10) 1 calc R U P B 2
C19B C 0.3955(5) 0.2396(8) 0.3269(4) 0.0401(13) Uani 0.273(10) 1 d D U P B 2
H19C H 0.379808 0.321257 0.308912 0.048 Uiso 0.273(10) 1 calc R U P B 2
H19D H 0.441879 0.238249 0.335964 0.048 Uiso 0.273(10) 1 calc R U P B 2
C20B C 0.3649(5) 0.1394(9) 0.2765(4) 0.0500(16) Uani 0.273(10) 1 d D U P B 2
H20D H 0.319130 0.152845 0.259836 0.075 Uiso 0.273(10) 1 calc R U P B 2
H20E H 0.373376 0.058409 0.297107 0.075 Uiso 0.273(10) 1 calc R U P B 2
H20F H 0.382633 0.143264 0.240607 0.075 Uiso 0.273(10) 1 calc R U P B 2
C21 C 0.38690(12) 0.2183(2) 0.52697(13) 0.0280(4) Uani 0.849(3) 1 d D U P B 1
H21A H 0.374062 0.230400 0.566247 0.034 Uiso 0.849(3) 1 calc R U P B 1
H21B H 0.357363 0.158141 0.499023 0.034 Uiso 0.849(3) 1 calc R U P B 1
C22 C 0.45299(8) 0.16322(16) 0.54750(7) 0.0349(3) Uani 0.849(3) 1 d D U P B 1
H22A H 0.483339 0.224062 0.573773 0.042 Uiso 0.849(3) 1 calc R U P B 1
H22B H 0.465159 0.144959 0.508367 0.042 Uiso 0.849(3) 1 calc R U P B 1
C23 C 0.45706(7) 0.04570(12) 0.58690(6) 0.0438(3) Uani 0.849(3) 1 d D U P B 1
H23A H 0.421385 -0.008567 0.564066 0.053 Uiso 0.849(3) 1 calc R U P B 1
H23B H 0.496698 0.002297 0.589135 0.053 Uiso 0.849(3) 1 calc R U P B 1
C24 C 0.45545(6) 0.06774(14) 0.65540(6) 0.0582(4) Uani 0.849(3) 1 d D U P B 1
H24A H 0.414533 0.103039 0.653708 0.087 Uiso 0.849(3) 1 calc R U P B 1
H24B H 0.489305 0.124739 0.677719 0.087 Uiso 0.849(3) 1 calc R U P B 1
H24C H 0.461477 -0.010347 0.678984 0.087 Uiso 0.849(3) 1 calc R U P B 1
C21B C 0.3769(7) 0.2248(14) 0.5302(8) 0.033(2) Uani 0.151(3) 1 d D U P B 2
H21C H 0.358082 0.245158 0.564634 0.040 Uiso 0.151(3) 1 calc R U P B 2
H21D H 0.350195 0.161691 0.501703 0.040 Uiso 0.151(3) 1 calc R U P B 2
C22B C 0.4417(4) 0.1766(9) 0.5599(5) 0.0379(16) Uani 0.151(3) 1 d D U P B 2
H22C H 0.468956 0.240744 0.587040 0.046 Uiso 0.151(3) 1 calc R U P B 2
H22D H 0.459952 0.152849 0.525473 0.046 Uiso 0.151(3) 1 calc R U P B 2
C23B C 0.4390(4) 0.0631(7) 0.6022(4) 0.0445(14) Uani 0.151(3) 1 d D U P B 2
H23C H 0.418793 0.086951 0.634966 0.053 Uiso 0.151(3) 1 calc R U P B 2
H23D H 0.412551 -0.001181 0.574298 0.053 Uiso 0.151(3) 1 calc R U P B 2
C24B C 0.5024(3) 0.0120(8) 0.6355(5) 0.075(3) Uani 0.151(3) 1 d D U P B 2
H24D H 0.524742 0.065950 0.671477 0.112 Uiso 0.151(3) 1 calc R U P B 2
H24E H 0.526348 0.005929 0.604747 0.112 Uiso 0.151(3) 1 calc R U P B 2
H24F H 0.497981 -0.069870 0.652357 0.112 Uiso 0.151(3) 1 calc R U P B 2

loop_
_atom_site_aniso_label
_atom_site_aniso_U_11
_atom_site_aniso_U_22
_atom_site_aniso_U_33
_atom_site_aniso_U_23
_atom_site_aniso_U_13
_atom_site_aniso_U_12
C1 0.0274(9) 0.0267(6) 0.0295(16) -0.0009(10) 0.0078(10) 0.0021(6)
C2 0.0256(6) 0.0277(5) 0.0301(6) 0.0008(5) 0.0082(5) -0.0035(4)
C3 0.0289(5) 0.0334(5) 0.0302(5) -0.0005(4) 0.0103(4) -0.0043(4)
C4 0.0333(8) 0.0326(10) 0.0316(17) 0.0033(13) 0.0053(13) 0.0055(7)
C5 0.0408(13) 0.0346(16) 0.0322(15) -0.0026(14) 0.0057(10) 0.0000(11)
C6 0.0327(8) 0.0341(8) 0.0379(7) -0.0019(6) 0.0105(7) 0.0034(6)
C7 0.0336(7) 0.0415(8) 0.0353(7) -0.0029(6) 0.0118(6) -0.0030(6)
C8 0.0295(15) 0.0411(7) 0.0286(12) 0.0040(14) 0.0062(13) -0.0051(10)
N1 0.0563(11) 0.0433(13) 0.0390(13) 0.0010(8) 0.0150(8) 0.0133(9)
N2 0.0431(15) 0.0452(10) 0.0505(13) 0.0065(8) 0.0078(9) 0.0046(9)
N3 0.0482(16) 0.0550(11) 0.0492(17) 0.0026(18) 0.0103(15) 0.0158(11)
N4 0.0426(17) 0.0557(18) 0.0435(12) -0.0119(12) 0.0183(9) -0.0059(10)
N5 0.0444(10) 0.0617(10) 0.0344(9) 0.0101(7) 0.0086(8) -0.0007(7)
C1B 0.0355(19) 0.0339(14) 0.023(2) -0.0004(18) 0.0065(17) -0.0076(13)
C2B 0.0270(11) 0.0321(11) 0.0271(13) 0.0041(10) 0.0049(9) -0.0071(9)
C3B 0.0269(9) 0.0317(10) 0.0306(10) 0.0002(7) 0.0086(7) -0.0016(7)
C4B 0.032(2) 0.034(2) 0.035(3) 0.0074(17) 0.0124(19) -0.0017(16)
C5B 0.0432(19) 0.0308(18) 0.039(4) 0.003(3) 0.009(3) 0.0032(14)
C6B 0.027(2) 0.0408(13) 0.029(2) 0.003(2) 0.0034(18) -0.0035(13)
C7B 0.0301(13) 0.0389(14) 0.0361(15) -0.0011(11) 0.0110(11) -0.0013(10)
C8B 0.037(2) 0.039(2) 0.0322(16) -0.0001(16) 0.0088(16) 0.0057(15)
N1B 0.041(3) 0.080(5) 0.048(3) -0.011(3) -0.002(3) 0.009(3)
N2B 0.069(3) 0.048(2) 0.047(4) 0.000(2) 0.014(2) 0.0240(18)
N3B 0.042(2) 0.065(2) 0.035(2) 0.007(2) 0.002(2) 0.0013(16)
N4B 0.038(3) 0.055(4) 0.051(2) -0.001(2) 0.021(2) 0.006(4)
N5B 0.051(3) 0.058(2) 0.040(2) 0.002(2) 0.013(2) 0.0185(17)
N6 0.0262(2) 0.0313(3) 0.0237(2) -0.0002(2) 0.0083(2) -0.0060(2)
C9 0.0263(3) 0.0335(3) 0.0261(3) -0.0032(2) 0.0076(2) -0.0077(2)
C10 0.0311(3) 0.0429(4) 0.0273(3) -0.0046(3) 0.0099(3) -0.0079(3)
C11 0.0381(4) 0.0363(4) 0.0337(3) -0.0061(3) 0.0112(3) 0.0005(3)
C12 0.0533(5) 0.0565(5) 0.0340(4) -0.0112(4) 0.0126(4) 0.0032(4)
C13 0.0248(3) 0.0346(3) 0.0286(3) -0.0003(2) 0.0076(2) -0.0057(2)
C14 0.0297(3) 0.0358(4) 0.0346(3) 0.0024(3) 0.0064(3) -0.0050(3)
C15 0.0299(3) 0.0383(4) 0.0369(4) 0.0011(3) 0.0051(3) -0.0033(3)
C16 0.0410(4) 0.0425(5) 0.0652(6) 0.0081(4) 0.0036(4) 0.0011(4)
C17 0.0296(10) 0.0441(14) 0.0239(9) 0.0003(7) 0.0143(9) -0.0065(8)
C18 0.0471(13) 0.0383(10) 0.0258(10) -0.0017(8) 0.0114(7) -0.0147(10)
C19 0.0413(10) 0.0310(7) 0.0320(7) 0.0005(5) 0.0188(7) -0.0012(6)
C20 0.0516(12) 0.0433(9) 0.0367(8) -0.0076(6) 0.0197(8) -0.0052(8)
C17B 0.037(3) 0.016(2) 0.024(2) -0.0043(16) 0.0045(17) -0.0088(18)
C18B 0.0239(17) 0.039(2) 0.0190(18) -0.0001(15) 0.0132(15) 0.0017(15)
C19B 0.049(3) 0.044(3) 0.033(2) -0.0089(19) 0.020(2) -0.013(2)
C20B 0.071(4) 0.051(3) 0.034(2) -0.012(2) 0.024(3) -0.021(3)
C21 0.0295(9) 0.0311(6) 0.0249(5) 0.0007(4) 0.0109(5) -0.0050(5)
C22 0.0316(6) 0.0397(6) 0.0349(6) 0.0037(5) 0.0125(4) 0.0042(4)
C23 0.0455(6) 0.0403(6) 0.0449(6) 0.0072(5) 0.0132(5) 0.0071(5)
C24 0.0516(6) 0.0784(9) 0.0437(6) 0.0228(6) 0.0136(5) 0.0103(6)
C21B 0.022(3) 0.037(4) 0.039(4) 0.016(3) 0.007(3) -0.004(2)
C22B 0.038(3) 0.037(3) 0.043(3) -0.001(2) 0.019(2) -0.002(2)
C23B 0.053(3) 0.038(3) 0.049(3) 0.012(2) 0.025(2) 0.007(2)
C24B 0.050(4) 0.071(5) 0.100(6) 0.034(4) 0.018(4) 0.026(3)

loop_
_atom_type_symbol
_atom_type_description
_atom_type_scat_dispersion_real
_atom_type_scat_dispersion_imag
_atom_type_scat_source
C C 0.0033 0.0016 'International Tables Vol C Tables 4.2.6.8 and 6.1.1.4'
H H 0.0000 0.0000 'International Tables Vol C Tables 4.2.6.8 and 6.1.1.4'
N N 0.0061 0.0033 'International Tables Vol C Tables 4.2.6.8 and 6.1.1.4'

loop_
_geom_angle_atom_site_label_1
_geom_angle_atom_site_label_2
_geom_angle_atom_site_label_3
_geom_angle
_geom_angle_site_symmetry_1
_geom_angle_site_symmetry_3
_geom_angle_publ_flag
C2 C1 C4 119.6(3) . . ?
C2 C1 C5 123.8(4) . . ?
C4 C1 C5 116.6(4) . . ?
C3 C2 C1 129.17(17) . . ?
C3 C2 C6 115.87(12) . . ?
C1 C2 C6 114.97(18) . . ?
C2 C3 C8 123.84(14) . . ?
C2 C3 C7 121.23(12) . . ?
C8 C3 C7 114.93(16) . . ?
N1 C4 C1 177.2(6) . . ?
N2 C5 C1 172.9(8) . . ?
N3 C6 C2 179.2(3) . . ?
N4 C7 C3 173.4(4) . . ?
N5 C8 C3 175.6(3) . . ?
C2B C1B C4B 117.1(8) . . ?
C2B C1B C5B 127.4(7) . . ?
C4B C1B C5B 115.4(9) . . ?
C3B C2B C1B 129.2(4) . . ?
C3B C2B C6B 115.7(4) . . ?
C1B C2B C6B 115.0(5) . . ?
C2B C3B C8B 123.8(3) . . ?
C2B C3B C7B 118.8(2) . . ?
C8B C3B C7B 117.4(3) . . ?
N1B C4B C1B 161.9(16) . . ?
N2B C5B C1B 177.7(13) . . ?
N3B C6B C2B 177.8(8) . . ?
N4B C7B C3B 168.4(9) . . ?
N5B C8B C3B 178.4(7) . . ?
C17B N6 C9 104.6(4) . . ?
C9 N6 C21 110.78(12) . . ?
C17B N6 C13 114.0(5) . . ?
C9 N6 C13 111.00(5) . . ?
C21 N6 C13 107.70(11) . . ?
C17B N6 C21B 117.6(8) . . ?
C9 N6 C21B 110.7(7) . . ?
C13 N6 C21B 99.1(6) . . ?
C9 N6 C17 107.06(15) . . ?
C21 N6 C17 110.52(19) . . ?
C13 N6 C17 109.81(19) . . ?
C10 C9 N6 114.95(5) . . ?
C10 C9 H9A 108.5 . . ?
N6 C9 H9A 108.5 . . ?
C10 C9 H9B 108.5 . . ?
N6 C9 H9B 108.5 . . ?
H9A C9 H9B 107.5 . . ?
C9 C10 C11 110.19(6) . . ?
C9 C10 H10A 109.6 . . ?
C11 C10 H10A 109.6 . . ?
C9 C10 H10B 109.6 . . ?
C11 C10 H10B 109.6 . . ?
H10A C10 H10B 108.1 . . ?
C12 C11 C10 111.80(7) . . ?
C12 C11 H11A 109.3 . . ?
C10 C11 H11A 109.3 . . ?
C12 C11 H11B 109.3 . . ?
C10 C11 H11B 109.3 . . ?
H11A C11 H11B 107.9 . . ?
C11 C12 H12A 109.5 . . ?
C11 C12 H12B 109.5 . . ?
H12A C12 H12B 109.5 . . ?
C11 C12 H12C 109.5 . . ?
H12A C12 H12C 109.5 . . ?
H12B C12 H12C 109.5 . . ?
C14 C13 N6 115.68(5) . . ?
C14 C13 H13A 108.4 . . ?
N6 C13 H13A 108.4 . . ?
C14 C13 H13B 108.4 . . ?
N6 C13 H13B 108.4 . . ?
H13A C13 H13B 107.4 . . ?
C13 C14 C15 109.70(6) . . ?
C13 C14 H14A 109.7 . . ?
C15 C14 H14A 109.7 . . ?
C13 C14 H14B 109.7 . . ?
C15 C14 H14B 109.7 . . ?
H14A C14 H14B 108.2 . . ?
C16 C15 C14 112.78(7) . . ?
C16 C15 H15A 109.0 . . ?
C14 C15 H15A 109.0 . . ?
C16 C15 H15B 109.0 . . ?
C14 C15 H15B 109.0 . . ?
H15A C15 H15B 107.8 . . ?
C15 C16 H16A 109.5 . . ?
C15 C16 H16B 109.5 . . ?
H16A C16 H16B 109.5 . . ?
C15 C16 H16C 109.5 . . ?
H16A C16 H16C 109.5 . . ?
H16B C16 H16C 109.5 . . ?
C18 C17 N6 117.0(2) . . ?
C18 C17 H17A 108.1 . . ?
N6 C17 H17A 108.1 . . ?
C18 C17 H17B 108.1 . . ?
N6 C17 H17B 108.1 . . ?
H17A C17 H17B 107.3 . . ?
C17 C18 C19 109.0(3) . . ?
C17 C18 H18A 109.9 . . ?
C19 C18 H18A 109.9 . . ?
C17 C18 H18B 109.9 . . ?
C19 C18 H18B 109.9 . . ?
H18A C18 H18B 108.3 . . ?
C20 C19 C18 111.6(2) . . ?
C20 C19 H19A 109.3 . . ?
C18 C19 H19A 109.3 . . ?
C20 C19 H19B 109.3 . . ?
C18 C19 H19B 109.3 . . ?
H19A C19 H19B 108.0 . . ?
C19 C20 H20A 109.5 . . ?
C19 C20 H20B 109.5 . . ?
H20A C20 H20B 109.5 . . ?
C19 C20 H20C 109.5 . . ?
H20A C20 H20C 109.5 . . ?
H20B C20 H20C 109.5 . . ?
N6 C17B C18B 113.7(6) . . ?
N6 C17B H17C 108.8 . . ?
C18B C17B H17C 108.8 . . ?
N6 C17B H17D 108.8 . . ?
C18B C17B H17D 108.8 . . ?
H17C C17B H17D 107.7 . . ?
C17B C18B C19B 108.5(7) . . ?
C17B C18B H18C 110.0 . . ?
C19B C18B H18C 110.0 . . ?
C17B C18B H18D 110.0 . . ?
C19B C18B H18D 110.0 . . ?
H18C C18B H18D 108.4 . . ?
C20B C19B C18B 111.0(7) . . ?
C20B C19B H19C 109.4 . . ?
C18B C19B H19C 109.4 . . ?
C20B C19B H19D 109.4 . . ?
C18B C19B H19D 109.4 . . ?
H19C C19B H19D 108.0 . . ?
C19B C20B H20D 109.5 . . ?
C19B C20B H20E 109.5 . . ?
H20D C20B H20E 109.5 . . ?
C19B C20B H20F 109.5 . . ?
H20D C20B H20F 109.5 . . ?
H20E C20B H20F 109.5 . . ?
C22 C21 N6 115.63(18) . . ?
C22 C21 H21A 108.4 . . ?
N6 C21 H21A 108.4 . . ?
C22 C21 H21B 108.4 . . ?
N6 C21 H21B 108.4 . . ?
H21A C21 H21B 107.4 . . ?
C21 C22 C23 112.10(14) . . ?
C21 C22 H22A 109.2 . . ?
C23 C22 H22A 109.2 . . ?
C21 C22 H22B 109.2 . . ?
C23 C22 H22B 109.2 . . ?
H22A C22 H22B 107.9 . . ?
C24 C23 C22 113.65(11) . . ?
C24 C23 H23A 108.8 . . ?
C22 C23 H23A 108.8 . . ?
C24 C23 H23B 108.8 . . ?
C22 C23 H23B 108.8 . . ?
H23A C23 H23B 107.7 . . ?
C23 C24 H24A 109.5 . . ?
C23 C24 H24B 109.5 . . ?
H24A C24 H24B 109.5 . . ?
C23 C24 H24C 109.5 . . ?
H24A C24 H24C 109.5 . . ?
H24B C24 H24C 109.5 . . ?
C22B C21B N6 109.4(10) . . ?
C22B C21B H21C 109.8 . . ?
N6 C21B H21C 109.8 . . ?
C22B C21B H21D 109.8 . . ?
N6 C21B H21D 109.8 . . ?
H21C C21B H21D 108.2 . . ?
C21B C22B C23B 109.0(7) . . ?
C21B C22B H22C 109.9 . . ?
C23B C22B H22C 109.9 . . ?
C21B C22B H22D 109.9 . . ?
C23B C22B H22D 109.9 . . ?
H22C C22B H22D 108.3 . . ?
C24B C23B C22B 112.4(7) . . ?
C24B C23B H23C 109.1 . . ?
C22B C23B H23C 109.1 . . ?
C24B C23B H23D 109.1 . . ?
C22B C23B H23D 109.1 . . ?
H23C C23B H23D 107.9 . . ?
C23B C24B H24D 109.5 . . ?
C23B C24B H24E 109.5 . . ?
H24D C24B H24E 109.5 . . ?
C23B C24B H24F 109.5 . . ?
H24D C24B H24F 109.5 . . ?
H24E C24B H24F 109.5 . . ?

loop_
_geom_bond_atom_site_label_1
_geom_bond_atom_site_label_2
_geom_bond_distance
_geom_bond_site_symmetry_2
_geom_bond_publ_flag
C1 C2 1.410(3) . ?
C1 C4 1.415(5) . ?
C1 C5 1.425(6) . ?
C2 C3 1.4004(17) . ?
C2 C6 1.449(3) . ?
C3 C8 1.419(3) . ?
C3 C7 1.4203(19) . ?
C4 N1 1.144(5) . ?
C5 N2 1.193(7) . ?
C6 N3 1.141(3) . ?
C7 N4 1.168(6) . ?
C8 N5 1.152(3) . ?
C1B C2B 1.387(8) . ?
C1B C4B 1.396(12) . ?
C1B C5B 1.407(9) . ?
C2B C3B 1.382(3) . ?
C2B C6B 1.436(5) . ?
C3B C8B 1.396(5) . ?
C3B C7B 1.428(4) . ?
C4B N1B 1.111(14) . ?
C5B N2B 1.178(9) . ?
C6B N3B 1.135(4) . ?
C7B N4B 1.140(11) . ?
C8B N5B 1.159(5) . ?
N6 C17B 1.479(8) . ?
N6 C9 1.5226(8) . ?
N6 C21 1.523(2) . ?
N6 C13 1.5249(9) . ?
N6 C21B 1.530(12) . ?
N6 C17 1.538(3) . ?
C9 C10 1.5180(9) . ?
C9 H9A 0.9900 . ?
C9 H9B 0.9900 . ?
C10 C11 1.5249(11) . ?
C10 H10A 0.9900 . ?
C10 H10B 0.9900 . ?
C11 C12 1.5175(11) . ?
C11 H11A 0.9900 . ?
C11 H11B 0.9900 . ?
C12 H12A 0.9800 . ?
C12 H12B 0.9800 . ?
C12 H12C 0.9800 . ?
C13 C14 1.5188(10) . ?
C13 H13A 0.9900 . ?
C13 H13B 0.9900 . ?
C14 C15 1.5282(10) . ?
C14 H14A 0.9900 . ?
C14 H14B 0.9900 . ?
C15 C16 1.5123(12) . ?
C15 H15A 0.9900 . ?
C15 H15B 0.9900 . ?
C16 H16A 0.9800 . ?
C16 H16B 0.9800 . ?
C16 H16C 0.9800 . ?
C17 C18 1.510(4) . ?
C17 H17A 0.9900 . ?
C17 H17B 0.9900 . ?
C18 C19 1.535(4) . ?
C18 H18A 0.9900 . ?
C18 H18B 0.9900 . ?
C19 C20 1.519(3) . ?
C19 H19A 0.9900 . ?
C19 H19B 0.9900 . ?
C20 H20A 0.9800 . ?
C20 H20B 0.9800 . ?
C20 H20C 0.9800 . ?
C17B C18B 1.552(10) . ?
C17B H17C 0.9900 . ?
C17B H17D 0.9900 . ?
C18B C19B 1.555(10) . ?
C18B H18C 0.9900 . ?
C18B H18D 0.9900 . ?
C19B C20B 1.544(8) . ?
C19B H19C 0.9900 . ?
C19B H19D 0.9900 . ?
C20B H20D 0.9800 . ?
C20B H20E 0.9800 . ?
C20B H20F 0.9800 . ?
C21 C22 1.522(2) . ?
C21 H21A 0.9900 . ?
C21 H21B 0.9900 . ?
C22 C23 1.5264(19) . ?
C22 H22A 0.9900 . ?
C22 H22B 0.9900 . ?
C23 C24 1.5181(19) . ?
C23 H23A 0.9900 . ?
C23 H23B 0.9900 . ?
C24 H24A 0.9800 . ?
C24 H24B 0.9800 . ?
C24 H24C 0.9800 . ?
C21B C22B 1.482(12) . ?
C21B H21C 0.9900 . ?
C21B H21D 0.9900 . ?
C22B C23B 1.552(10) . ?
C22B H22C 0.9900 . ?
C22B H22D 0.9900 . ?
C23B C24B 1.479(9) . ?
C23B H23C 0.9900 . ?
C23B H23D 0.9900 . ?
C24B H24D 0.9800 . ?
C24B H24E 0.9800 . ?
C24B H24F 0.9800 . ?

loop_
_geom_torsion_atom_site_label_1
_geom_torsion_atom_site_label_2
_geom_torsion_atom_site_label_3
_geom_torsion_atom_site_label_4
_geom_torsion
_geom_torsion_site_symmetry_1
_geom_torsion_site_symmetry_2
_geom_torsion_site_symmetry_3
_geom_torsion_site_symmetry_4
_geom_torsion_publ_flag
C4 C1 C2 C3 176.2(3) . . . . ?
C5 C1 C2 C3 -1.6(7) . . . . ?
C4 C1 C2 C6 -3.6(5) . . . . ?
C5 C1 C2 C6 178.6(5) . . . . ?
C1 C2 C3 C8 -0.5(4) . . . . ?
C6 C2 C3 C8 179.30(17) . . . . ?
C1 C2 C3 C7 179.2(3) . . . . ?
C6 C2 C3 C7 -0.96(18) . . . . ?
C4B C1B C2B C3B 174.0(8) . . . . ?
C5B C1B C2B C3B -1.9(13) . . . . ?
C4B C1B C2B C6B -6.3(12) . . . . ?
C5B C1B C2B C6B 177.8(9) . . . . ?
C1B C2B C3B C8B -1.1(7) . . . . ?
C6B C2B C3B C8B 179.1(4) . . . . ?
C1B C2B C3B C7B 178.5(6) . . . . ?
C6B C2B C3B C7B -1.3(4) . . . . ?
C2B C1B C4B N1B 111(5) . . . . ?
C5B C1B C4B N1B -73(5) . . . . ?
C2B C3B C7B N4B 79(4) . . . . ?
C8B C3B C7B N4B -102(4) . . . . ?
C17B N6 C9 C10 -175.0(5) . . . . ?
C21 N6 C9 C10 -57.91(13) . . . . ?
C13 N6 C9 C10 61.68(7) . . . . ?
C21B N6 C9 C10 -47.3(6) . . . . ?
C17 N6 C9 C10 -178.5(2) . . . . ?
N6 C9 C10 C11 -165.00(6) . . . . ?
C9 C10 C11 C12 -177.65(7) . . . . ?
C17B N6 C13 C14 -70.3(3) . . . . ?
C9 N6 C13 C14 47.48(7) . . . . ?
C21 N6 C13 C14 168.90(12) . . . . ?
C21B N6 C13 C14 163.9(8) . . . . ?
C17 N6 C13 C14 -70.70(16) . . . . ?
N6 C13 C14 C15 173.55(6) . . . . ?
C13 C14 C15 C16 167.87(7) . . . . ?
C9 N6 C17 C18 175.1(3) . . . . ?
C21 N6 C17 C18 54.3(4) . . . . ?
C13 N6 C17 C18 -64.3(4) . . . . ?
N6 C17 C18 C19 -172.0(4) . . . . ?
C17 C18 C19 C20 178.1(3) . . . . ?
C9 N6 C17B C18B 173.0(7) . . . . ?
C13 N6 C17B C18B -65.6(9) . . . . ?
C21B N6 C17B C18B 49.7(12) . . . . ?
N6 C17B C18B C19B 162.2(9) . . . . ?
C17B C18B C19B C20B -175.4(7) . . . . ?
C9 N6 C21 C22 -64.5(2) . . . . ?
C13 N6 C21 C22 173.97(15) . . . . ?
C17 N6 C21 C22 54.0(3) . . . . ?
N6 C21 C22 C23 176.60(16) . . . . ?
C21 C22 C23 C24 -73.25(18) . . . . ?
C17B N6 C21B C22B 58.6(15) . . . . ?
C9 N6 C21B C22B -61.6(13) . . . . ?
C13 N6 C21B C22B -178.2(10) . . . . ?
N6 C21B C22B C23B 177.7(10) . . . . ?
C21B C22B C23B C24B -177.9(11) . . . . ?
